data_4038296
loop_
_publ_author_name
'Blasius, Clemens'
'Ren, Bing-Tao'
'B\"urgy, David'
'Liu, Yan-Kai'
'Li, Bin'
'Michalsky, Ina'
'Wadepohl, Hubert'
'Deng, Qing-Hai'
'Gade, Lutz H.'

_publ_section_title
;
 Expanding the Boxmi Ligand Family: Synthesis and Application of New NON
 and NSN Ligands.
;
_journal_name_full 'The Journal of organic chemistry'
_journal_paper_doi 10.1021/acs.joc.0c00751
_journal_year 2020
_chemical_absolute_configuration ad
_chemical_formula_moiety 'C30 H26 Cl2 Co N2 O3'
_chemical_formula_sum 'C30 H26 Cl2 Co N2 O3'
_chemical_formula_weight 592.36
_chemical_properties_physical 'air-sensitive, moisture-sensitive'
_space_group_crystal_system orthorhombic
_space_group_IT_number 19
_space_group_name_Hall 'P 2ac 2ab'
_space_group_name_H-M_alt 'P 21 21 21'
_atom_sites_solution_hydrogens geom
_atom_sites_solution_primary iterative
_atom_sites_solution_secondary difmap
_audit_block_code ga_cb16
_audit_creation_date 2019-01-22
_audit_creation_method
;
encif (version 1.112)

encifer (version_id = 270009.64)

Olex2 1.3
(compiled 2019.11.22 svn.r41b7951 for OlexSys, GUI svn.r6003)
;
_audit_update_record '19.02.2020 11:16:14 CET UTC+01:00  encif 1.112'
_cell_angle_alpha 90
_cell_angle_beta 90
_cell_angle_gamma 90
_cell_formula_units_Z 4
_cell_length_a 7.5248(2)
_cell_length_b 9.9876(3)
_cell_length_c 34.3832(8)
_cell_measurement_reflns_used 9715
_cell_measurement_temperature 120(1)
_cell_measurement_theta_max 27.3630
_cell_measurement_theta_min 2.9390
_cell_volume 2584.06(12)
_computing_cell_refinement 'CrysAlisPro 1.171.40.35a (Rigaku OD, 2018)'
_computing_data_collection 'CrysAlisPro 1.171.40.35a (Rigaku OD, 2018)'
_computing_data_reduction 'CrysAlisPro 1.171.40.35a (Rigaku OD, 2018)'
_computing_publication_material 'encif (Wadepohl, 2009-19); encifer (Allen et al., 2004)'
_computing_structure_refinement 'SHELXL 2018/3 (Sheldrick, 2015)'
_computing_structure_solution 'SUPERFLIP (Palatinus, 2007-2009)'
_diffrn_ambient_temperature 120(1)
_diffrn_detector 'CCD plate'
_diffrn_detector_area_resol_mean 7.9621
_diffrn_detector_type Eos
_diffrn_measured_fraction_theta_full 0.999
_diffrn_measured_fraction_theta_max 0.999
_diffrn_measurement_details
;
List of Runs (angles in degrees, time in seconds):

  # Type    Start    End  Width  t~exp~   \w     \q     \k     \f   Frames
--------------------------------------------------------------------------
  1  \w    -20.00  72.00   0.50   17.50    --   28.16 -99.00-180.00  184
  2  \w     -3.00  99.00   0.50   17.50    --   28.16  77.00 -60.00  204
  3  \w      7.00  97.00   0.50   17.50    --   28.16  57.00-180.00  180
  4  \w    -41.00  50.00   0.50   17.50    --   28.16 -57.00  30.00  182
  5  \w    -20.00  72.00   0.50   17.50    --   28.16 -99.00 -30.00  184
  6  \w     -3.00  99.00   0.50   17.50    --   28.16  77.00  60.00  204
  7  \w    -99.00   4.00   0.50   17.50    --  -28.08 -77.00 120.00  206
  8  \w      7.00  97.00   0.50   17.50    --   28.16  57.00 -90.00  180
  9  \w    -20.00  72.00   0.50   17.50    --   28.16 -99.00 120.00  184
 10  \w      7.00  97.00   0.50   17.50    --   28.16  57.00  30.00  180
 11  \w    -44.00  56.00   0.50   17.50    --   28.16 -38.00-180.00  200
 12  \w   -101.00 -76.00   0.50   17.50    --  -28.08 -38.00 150.00   50
;
_diffrn_measurement_device 'four-circle diffractometer'
_diffrn_measurement_device_type 'Agilent SuperNova, Dual, Cu at home/near, Eos'
_diffrn_measurement_method '\w scans'
_diffrn_measurement_specimen_support 'polyimid foil'
_diffrn_orient_matrix_type 'CrysAlisPro convention (1999,Acta A55,543-557)'
_diffrn_orient_matrix_UB_11 -0.0360128000
_diffrn_orient_matrix_UB_12 0.0648580000
_diffrn_orient_matrix_UB_13 0.0029130000
_diffrn_orient_matrix_UB_21 -0.0506593000
_diffrn_orient_matrix_UB_22 -0.0068531000
_diffrn_orient_matrix_UB_23 -0.0172755000
_diffrn_orient_matrix_UB_31 -0.0708320000
_diffrn_orient_matrix_UB_32 -0.0281134000
_diffrn_orient_matrix_UB_33 0.0109010000
_diffrn_radiation_collimation 'focusing mirrors'
_diffrn_radiation_monochromator mirror
_diffrn_radiation_probe x-ray
_diffrn_radiation_type 'Mo K\a'
_diffrn_radiation_wavelength 0.71073
_diffrn_radiation_xray_symbol K-L~2,3~
_diffrn_reflns_av_R_equivalents 0.1117
_diffrn_reflns_av_unetI/netI 0.1334
_diffrn_reflns_Laue_measured_fraction_full 0.999
_diffrn_reflns_Laue_measured_fraction_max 0.999
_diffrn_reflns_limit_h_max 10
_diffrn_reflns_limit_h_min -10
_diffrn_reflns_limit_k_max 13
_diffrn_reflns_limit_k_min -13
_diffrn_reflns_limit_l_max 45
_diffrn_reflns_limit_l_min -45
_diffrn_reflns_number 51027
_diffrn_reflns_point_group_measured_fraction_full 0.999
_diffrn_reflns_point_group_measured_fraction_max 0.998
_diffrn_reflns_theta_full 25.242
_diffrn_reflns_theta_max 28.322
_diffrn_reflns_theta_min 2.358
_diffrn_source 'microfocus X-Ray tube'
_diffrn_source_type 'Agilent SuperNova (Mo) X-ray Source'
_exptl_absorpt_coefficient_mu 0.908
_exptl_absorpt_correction_T_max 1.0000
_exptl_absorpt_correction_T_min 0.6379
_exptl_absorpt_correction_type multi-scan
_exptl_absorpt_process_details
;
CrysAlisPro 1.171.40.35a (Rigaku Oxford Diffraction, 2018)
Spherical absorption correction
 using equivalent radius and absorption coefficient.
Empirical absorption correction using spherical harmonics,
 implemented in SCALE3 ABSPACK scaling algorithm.
;
_exptl_crystal_colour green
_exptl_crystal_colour_primary green
_exptl_crystal_density_diffrn 1.523
_exptl_crystal_description irregular
_exptl_crystal_F_000 1220
_exptl_crystal_size_max 0.154
_exptl_crystal_size_mid 0.096
_exptl_crystal_size_min 0.065
_refine_diff_density_max 0.962
_refine_diff_density_min -0.480
_refine_diff_density_rms 0.068
_refine_ls_abs_structure_details
;
 Flack x determined using 1517 quotients [(I+)-(I-)]/[(I+)+(I-)]
 (Parsons, Flack and Wagner, Acta Cryst. B69 (2013) 249-259).
;
_refine_ls_abs_structure_Flack -0.003(14)
_refine_ls_extinction_method none
_refine_ls_goodness_of_fit_ref 0.841
_refine_ls_hydrogen_treatment constr
_refine_ls_matrix_type full
_refine_ls_number_parameters 346
_refine_ls_number_reflns 10294
_refine_ls_number_restraints 0
_refine_ls_restrained_S_all 0.841
_refine_ls_R_factor_all 0.0831
_refine_ls_R_factor_gt 0.0460
_refine_ls_shift/su_max 0.000
_refine_ls_shift/su_mean 0.000
_refine_ls_structure_factor_coef Fsqd
_refine_ls_weighting_details 'w=1/[\s^2^(Fo^2^)+(0.0227P)^2^] where P=(Fo^2^+2Fc^2^)/3'
_refine_ls_weighting_scheme calc
_refine_ls_wR_factor_gt 0.0692
_refine_ls_wR_factor_ref 0.0743
_reflns_Friedel_coverage 0.750
_reflns_Friedel_fraction_full 0.998
_reflns_Friedel_fraction_max 0.996
_reflns_number_gt 6526
_reflns_number_total 10294
_reflns_threshold_expression 'I > 2\s(I)'
_twin_special_details
;
Component 2 rotated by 179.7697\%
 around [0.01 1.00 -0.01] (reciprocal) or [0.02 1.00 -0.00] (direct)
;
_cod_data_source_file jo0c00751_si_002.cif
_cod_data_source_block ga_cb16_5
_cod_original_cell_volume 2584.08(13)
_cod_database_code 4038296
_audit_block_refno 3250
_audit_block_usercomment 'CBIM02, irregular, green'
_shelx_space_group_comment
;
The symmetry employed for this shelxl refinement is uniquely defined
by the following loop, which should always be used as a source of
symmetry information in preference to the above space-group names.
They are only intended as comments.
;
_shelx_estimated_absorpt_t_max 0.915
_shelx_estimated_absorpt_t_min 0.915
_shelxl_version_number 2018/3
_olex2_refinement_description
;
1. Twinned data refinement
 Scales: 0.641(2)
 0.359(2)
2. Fixed Uiso
 At 1.2 times of:
  All C(H) groups, All C(H,H) groups
 At 1.5 times of:
  All C(H,H,H) groups
3.a Ternary CH refined with riding coordinates:
 C1(H1), C16(H16)
3.b Secondary CH2 refined with riding coordinates:
 C2(H2A,H2B), C15(H15A,H15B)
3.c Aromatic/amide H refined with riding coordinates:
 C4(H4), C8(H8), C9(H9), C13(H13), C18(H18), C19(H19), C20(H20), C21(H21),
 C22(H22), C24(H24), C25(H25), C26(H26), C27(H27), C28(H28)
3.d Idealised Me refined as rotating group:
 C29(H29A,H29B,H29C), C30(H30A,H30B,H30C)
;
_oxdiff_exptl_absorpt_empirical_details
;
Empirical correction (ABSPACK) includes:
- Absorption correction using spherical harmonics
- Frame scaling
;
_oxdiff_twin_integration_method simultaneous
_oxdiff_twin_items 2
_cell_oxdiff_length_a 7.5268(4)
_cell_oxdiff_length_b 9.9873(5)
_cell_oxdiff_length_c 34.3754(6)
_cell_oxdiff_angle_alpha 90.034(3)
_cell_oxdiff_angle_beta 89.945(3)
_cell_oxdiff_angle_gamma 90.024(4)
_cell_oxdiff_volume 2584.1(2)
_cell_oxdiff_measurement_reflns_used 9715

loop_
_symmetry_equiv_pos_as_xyz
'x, y, z'
'-x+1/2, -y, z+1/2'
'x+1/2, -y+1/2, -z'
'-x, y+1/2, -z+1/2'

loop_
_atom_site_label
_atom_site_type_symbol
_atom_site_fract_x
_atom_site_fract_y
_atom_site_fract_z
_atom_site_U_iso_or_equiv
_atom_site_adp_type
_atom_site_occupancy
_atom_site_site_symmetry_order
_atom_site_calc_flag
_atom_site_refinement_flags_posn
_atom_site_refinement_flags_adp
_atom_site_refinement_flags_occupancy
_atom_site_disorder_assembly
_atom_site_disorder_group
Co Co -0.18232(8) -0.95905(6) -0.12094(2) 0.01955(15) Uani 1 1 d . . . . .
Cl1 Cl -0.14096(14) -1.00643(12) -0.05737(3) 0.0271(3) Uani 1 1 d . . . . .
Cl2 Cl 0.07277(15) -0.88783(12) -0.14931(4) 0.0261(3) Uani 1 1 d . . . . .
O1 O -0.2558(4) -1.3333(3) -0.17809(10) 0.0291(9) Uani 1 1 d . . . . .
O2 O -0.3036(4) -0.9236(3) -0.18964(8) 0.0215(7) Uani 1 1 d . . . . .
O3 O -0.5620(4) -0.6428(3) -0.12389(9) 0.0224(7) Uani 1 1 d . . . . .
N1 N -0.2394(5) -1.1478(4) -0.14130(11) 0.0228(10) Uani 1 1 d . . . . .
N2 N -0.3719(4) -0.8136(4) -0.11530(10) 0.0180(9) Uani 1 1 d . . . . .
C1 C -0.2681(6) -1.2580(5) -0.11262(14) 0.0246(12) Uani 1 1 d . . . . .
H1 H -0.167880 -1.259765 -0.093540 0.030 Uiso 1 1 calc R U . . .
C2 C -0.2602(7) -1.3835(5) -0.13858(14) 0.0327(13) Uani 1 1 d . . . . .
H2A H -0.152348 -1.436679 -0.132859 0.039 Uiso 1 1 calc R U . . .
H2B H -0.366114 -1.440520 -0.134414 0.039 Uiso 1 1 calc R U . . .
C3 C -0.2374(6) -1.2002(5) -0.17565(15) 0.0237(12) Uani 1 1 d . . . . .
C4 C -0.2157(6) -1.1340(5) -0.21314(13) 0.0225(11) Uani 1 1 d . . . . .
H4 H -0.179274 -1.187662 -0.234499 0.027 Uiso 1 1 calc R U . . .
C5 C -0.2429(5) -1.0046(5) -0.21983(13) 0.0194(10) Uani 1 1 d . . . . .
C6 C -0.2287(5) -0.9207(4) -0.25423(13) 0.0184(11) Uani 1 1 d . . . . .
C7 C -0.1838(6) -0.9546(5) -0.29277(12) 0.0214(9) Uani 1 1 d . . . . .
C8 C -0.1855(6) -0.8481(5) -0.31883(13) 0.0262(11) Uani 1 1 d . . . . .
H8 H -0.162214 -0.865627 -0.345500 0.031 Uiso 1 1 calc R U . . .
C9 C -0.2197(6) -0.7175(5) -0.30755(14) 0.0269(12) Uani 1 1 d . . . . .
H9 H -0.211364 -0.648630 -0.326512 0.032 Uiso 1 1 calc R U . . .
C10 C -0.2655(6) -0.6829(5) -0.26985(14) 0.0221(11) Uani 1 1 d . . . . .
C11 C -0.2736(5) -0.7894(5) -0.24385(13) 0.0191(11) Uani 1 1 d . . . . .
C12 C -0.3261(6) -0.7934(4) -0.20278(13) 0.0188(10) Uani 1 1 d . . . . .
C13 C -0.3951(6) -0.7027(5) -0.17908(13) 0.0213(11) Uani 1 1 d . . . . .
H13 H -0.415942 -0.615450 -0.189113 0.026 Uiso 1 1 calc R U . . .
C14 C -0.4408(6) -0.7281(5) -0.13893(13) 0.0187(11) Uani 1 1 d . . . . .
C15 C -0.6053(6) -0.6966(5) -0.08606(13) 0.0236(12) Uani 1 1 d . . . . .
H15A H -0.711497 -0.755026 -0.087293 0.028 Uiso 1 1 calc R U . . .
H15B H -0.626531 -0.624278 -0.066930 0.028 Uiso 1 1 calc R U . . .
C16 C -0.4399(6) -0.7762(5) -0.07599(13) 0.0197(11) Uani 1 1 d . . . . .
H16 H -0.472407 -0.858312 -0.060937 0.024 Uiso 1 1 calc R U . . .
C17 C -0.4412(6) -1.2467(5) -0.09136(14) 0.0203(11) Uani 1 1 d . . . . .
C18 C -0.4684(6) -1.3268(5) -0.05862(14) 0.0248(12) Uani 1 1 d . . . . .
H18 H -0.375073 -1.382525 -0.049462 0.030 Uiso 1 1 calc R U . . .
C19 C -0.6293(6) -1.3260(5) -0.03945(14) 0.0276(12) Uani 1 1 d . . . . .
H19 H -0.646859 -1.382082 -0.017462 0.033 Uiso 1 1 calc R U . . .
C20 C -0.7639(6) -1.2446(5) -0.05205(14) 0.0263(12) Uani 1 1 d . . . . .
H20 H -0.874915 -1.244215 -0.038912 0.032 Uiso 1 1 calc R U . . .
C21 C -0.7374(6) -1.1630(5) -0.08397(15) 0.0281(12) Uani 1 1 d . . . . .
H21 H -0.830377 -1.105990 -0.092593 0.034 Uiso 1 1 calc R U . . .
C22 C -0.5771(6) -1.1636(5) -0.10342(14) 0.0234(11) Uani 1 1 d . . . . .
H22 H -0.560222 -1.106607 -0.125222 0.028 Uiso 1 1 calc R U . . .
C23 C -0.3054(6) -0.6927(4) -0.05341(13) 0.0193(10) Uani 1 1 d . . . . .
C24 C -0.3464(6) -0.6578(4) -0.01518(13) 0.0214(11) Uani 1 1 d . . . . .
H24 H -0.451128 -0.692167 -0.003426 0.026 Uiso 1 1 calc R U . . .
C25 C -0.2380(6) -0.5749(4) 0.00554(14) 0.0220(11) Uani 1 1 d . . . . .
H25 H -0.267604 -0.552710 0.031612 0.026 Uiso 1 1 calc R U . . .
C26 C -0.0849(6) -0.5228(5) -0.01106(14) 0.0264(12) Uani 1 1 d . . . . .
H26 H -0.010456 -0.464417 0.003462 0.032 Uiso 1 1 calc R U . . .
C27 C -0.0414(5) -0.5564(5) -0.04899(14) 0.0237(11) Uani 1 1 d . . . . .
H27 H 0.063235 -0.521186 -0.060589 0.028 Uiso 1 1 calc R U . . .
C28 C -0.1502(6) -0.6412(4) -0.06987(13) 0.0220(11) Uani 1 1 d . . . . .
H28 H -0.119106 -0.664788 -0.095758 0.026 Uiso 1 1 calc R U . . .
C29 C -0.1354(6) -1.0933(5) -0.30538(14) 0.0299(13) Uani 1 1 d . . . . .
H29A H -0.106908 -1.093092 -0.333191 0.045 Uiso 1 1 calc R U . . .
H29B H -0.235678 -1.153705 -0.300601 0.045 Uiso 1 1 calc R U . . .
H29C H -0.031744 -1.124056 -0.290590 0.045 Uiso 1 1 calc R U . . .
C30 C -0.2985(6) -0.5385(5) -0.25880(12) 0.0245(11) Uani 1 1 d . . . . .
H30A H -0.422972 -0.527252 -0.251100 0.037 Uiso 1 1 calc R U . . .
H30B H -0.272702 -0.480604 -0.281120 0.037 Uiso 1 1 calc R U . . .
H30C H -0.221045 -0.513888 -0.237017 0.037 Uiso 1 1 calc R U . . .

loop_
_atom_site_aniso_label
_atom_site_aniso_U_11
_atom_site_aniso_U_22
_atom_site_aniso_U_33
_atom_site_aniso_U_23
_atom_site_aniso_U_13
_atom_site_aniso_U_12
Co 0.0252(3) 0.0177(3) 0.0157(3) 0.0007(3) 0.0004(3) 0.0003(3)
Cl1 0.0357(7) 0.0281(7) 0.0174(6) 0.0026(5) -0.0023(5) 0.0042(5)
Cl2 0.0278(6) 0.0242(7) 0.0262(7) 0.0005(6) 0.0041(6) -0.0036(5)
O1 0.039(2) 0.0145(18) 0.034(2) -0.0033(16) 0.0039(16) -0.0017(15)
O2 0.0303(17) 0.0187(18) 0.0154(17) 0.0003(13) -0.0020(15) 0.0006(15)
O3 0.0219(16) 0.0245(19) 0.0208(19) -0.0010(16) 0.0020(16) 0.0044(14)
N1 0.029(2) 0.020(2) 0.020(2) 0.0009(18) 0.0045(18) -0.0002(17)
N2 0.024(2) 0.020(2) 0.010(2) -0.0012(17) 0.0021(17) -0.0053(16)
C1 0.026(3) 0.022(3) 0.026(3) 0.009(2) 0.004(2) 0.007(2)
C2 0.045(3) 0.017(3) 0.036(3) 0.001(2) 0.019(2) 0.000(2)
C3 0.022(3) 0.017(3) 0.032(3) 0.000(2) 0.002(2) 0.002(2)
C4 0.025(3) 0.025(3) 0.017(3) -0.005(2) 0.001(2) 0.000(2)
C5 0.018(2) 0.021(3) 0.019(2) -0.007(2) -0.0028(18) -0.0002(19)
C6 0.014(2) 0.025(3) 0.016(3) -0.004(2) -0.0037(18) -0.0043(19)
C7 0.015(2) 0.031(3) 0.019(2) -0.008(2) -0.001(2) -0.005(2)
C8 0.028(3) 0.035(3) 0.016(3) -0.002(2) -0.003(2) 0.001(3)
C9 0.030(3) 0.032(3) 0.019(3) 0.005(2) -0.005(2) -0.002(2)
C10 0.018(3) 0.031(3) 0.017(3) 0.001(2) -0.001(2) 0.001(2)
C11 0.017(2) 0.026(3) 0.014(3) 0.001(2) -0.0025(19) -0.001(2)
C12 0.018(2) 0.021(2) 0.017(3) 0.0012(19) -0.006(2) -0.002(2)
C13 0.026(3) 0.019(3) 0.019(3) 0.002(2) -0.002(2) 0.002(2)
C14 0.015(2) 0.021(3) 0.020(3) -0.005(2) -0.001(2) -0.007(2)
C15 0.022(3) 0.037(3) 0.013(3) -0.002(2) 0.001(2) 0.005(2)
C16 0.023(2) 0.023(3) 0.013(3) -0.001(2) 0.005(2) -0.005(2)
C17 0.026(3) 0.016(3) 0.019(3) -0.002(2) 0.000(2) -0.002(2)
C18 0.030(3) 0.022(3) 0.023(3) 0.004(2) -0.003(2) 0.005(2)
C19 0.041(3) 0.023(3) 0.020(3) 0.005(2) 0.004(2) -0.002(2)
C20 0.031(3) 0.026(3) 0.022(3) -0.005(2) 0.008(2) -0.003(2)
C21 0.031(3) 0.028(3) 0.026(3) -0.001(2) -0.003(2) 0.007(2)
C22 0.029(3) 0.023(3) 0.018(3) 0.001(2) -0.002(2) -0.004(2)
C23 0.024(2) 0.013(2) 0.021(3) 0.0001(19) -0.005(2) 0.004(2)
C24 0.026(3) 0.020(3) 0.019(3) 0.004(2) 0.003(2) 0.003(2)
C25 0.026(3) 0.024(3) 0.017(3) 0.000(2) -0.006(2) 0.007(2)
C26 0.029(3) 0.020(3) 0.031(3) -0.006(2) -0.016(2) 0.000(2)
C27 0.013(2) 0.021(3) 0.037(3) -0.002(2) -0.004(2) 0.003(2)
C28 0.026(3) 0.022(3) 0.018(3) 0.000(2) 0.002(2) 0.001(2)
C29 0.030(3) 0.040(3) 0.020(3) -0.007(2) 0.001(2) -0.003(2)
C30 0.026(3) 0.031(3) 0.016(2) 0.008(2) 0.002(2) 0.005(3)

loop_
_atom_type_symbol
_atom_type_description
_atom_type_scat_dispersion_real
_atom_type_scat_dispersion_imag
_atom_type_scat_source
C C 0.0033 0.0016 'International Tables Vol C Tables 4.2.6.8 and 6.1.1.4'
H H 0.0000 0.0000 'International Tables Vol C Tables 4.2.6.8 and 6.1.1.4'
Cl Cl 0.1484 0.1585 'International Tables Vol C Tables 4.2.6.8 and 6.1.1.4'
Co Co 0.3494 0.9721 'International Tables Vol C Tables 4.2.6.8 and 6.1.1.4'
N N 0.0061 0.0033 'International Tables Vol C Tables 4.2.6.8 and 6.1.1.4'
O O 0.0106 0.0060 'International Tables Vol C Tables 4.2.6.8 and 6.1.1.4'

loop_
_exptl_crystal_face_index_h
_exptl_crystal_face_index_k
_exptl_crystal_face_index_l
_exptl_crystal_face_perp_dist
1 -1 48 0.0531
-8 -5 -26 0.0516
3 -13 -16 0.0366
-3 13 -6 0.0339
4 3 -43 0.0698
3 -13 7 0.0299
9 6 -17 0.0565
-9 -6 17 0.0350
9 -4 -18 0.0306
9 5 22 0.0772

loop_
_geom_angle_atom_site_label_1
_geom_angle_atom_site_label_2
_geom_angle_atom_site_label_3
_geom_angle
_geom_angle_site_symmetry_1
_geom_angle_site_symmetry_3
_geom_angle_publ_flag
Cl1 Co Cl2 111.44(5) . . ?
N1 Co Cl1 99.57(11) . . ?
N1 Co Cl2 108.54(11) . . ?
N2 Co Cl1 98.81(11) . . ?
N2 Co Cl2 114.12(10) . . ?
N2 Co N1 122.52(14) . . ?
C3 O1 C2 106.7(4) . . ?
C12 O2 C5 110.0(3) . . ?
C14 O3 C15 105.2(3) . . ?
C1 N1 Co 118.8(3) . . ?
C3 N1 Co 132.9(3) . . ?
C3 N1 C1 107.9(4) . . ?
C14 N2 Co 133.8(3) . . ?
C14 N2 C16 105.5(4) . . ?
C16 N2 Co 120.2(3) . . ?
N1 C1 H1 109.7 . . ?
N1 C1 C2 102.2(4) . . ?
N1 C1 C17 113.1(4) . . ?
C2 C1 H1 109.7 . . ?
C17 C1 H1 109.7 . . ?
C17 C1 C2 112.2(4) . . ?
O1 C2 C1 105.3(4) . . ?
O1 C2 H2A 110.7 . . ?
O1 C2 H2B 110.7 . . ?
C1 C2 H2A 110.7 . . ?
C1 C2 H2B 110.7 . . ?
H2A C2 H2B 108.8 . . ?
O1 C3 C4 114.0(4) . . ?
N1 C3 O1 117.3(4) . . ?
N1 C3 C4 128.7(4) . . ?
C3 C4 H4 117.4 . . ?
C5 C4 C3 125.3(4) . . ?
C5 C4 H4 117.4 . . ?
O2 C5 C6 107.2(4) . . ?
C4 C5 O2 119.1(4) . . ?
C4 C5 C6 133.7(4) . . ?
C7 C6 C5 130.1(4) . . ?
C11 C6 C5 108.4(4) . . ?
C11 C6 C7 121.5(4) . . ?
C6 C7 C29 123.6(4) . . ?
C8 C7 C6 114.8(4) . . ?
C8 C7 C29 121.6(4) . . ?
C7 C8 H8 118.6 . . ?
C9 C8 C7 122.8(4) . . ?
C9 C8 H8 118.6 . . ?
C8 C9 H9 118.5 . . ?
C8 C9 C10 122.9(5) . . ?
C10 C9 H9 118.5 . . ?
C9 C10 C11 114.9(5) . . ?
C9 C10 C30 120.9(4) . . ?
C11 C10 C30 124.1(4) . . ?
C6 C11 C12 106.6(4) . . ?
C10 C11 C6 122.8(4) . . ?
C10 C11 C12 130.6(4) . . ?
O2 C12 C11 107.8(4) . . ?
C13 C12 O2 119.3(4) . . ?
C13 C12 C11 132.8(4) . . ?
C12 C13 H13 117.9 . . ?
C12 C13 C14 124.1(4) . . ?
C14 C13 H13 117.9 . . ?
O3 C14 C13 114.6(4) . . ?
N2 C14 O3 116.7(4) . . ?
N2 C14 C13 128.6(4) . . ?
O3 C15 H15A 111.3 . . ?
O3 C15 H15B 111.3 . . ?
O3 C15 C16 102.4(3) . . ?
H15A C15 H15B 109.2 . . ?
C16 C15 H15A 111.3 . . ?
C16 C15 H15B 111.3 . . ?
N2 C16 C15 101.9(4) . . ?
N2 C16 H16 110.3 . . ?
N2 C16 C23 111.8(3) . . ?
C15 C16 H16 110.3 . . ?
C15 C16 C23 112.0(4) . . ?
C23 C16 H16 110.3 . . ?
C18 C17 C1 118.6(4) . . ?
C22 C17 C1 122.9(4) . . ?
C22 C17 C18 118.5(4) . . ?
C17 C18 H18 119.6 . . ?
C19 C18 C17 120.8(5) . . ?
C19 C18 H18 119.6 . . ?
C18 C19 H19 119.9 . . ?
C20 C19 C18 120.1(5) . . ?
C20 C19 H19 119.9 . . ?
C19 C20 H20 120.2 . . ?
C19 C20 C21 119.7(4) . . ?
C21 C20 H20 120.2 . . ?
C20 C21 H21 119.7 . . ?
C22 C21 C20 120.6(5) . . ?
C22 C21 H21 119.7 . . ?
C17 C22 H22 119.8 . . ?
C21 C22 C17 120.3(5) . . ?
C21 C22 H22 119.8 . . ?
C24 C23 C16 118.1(4) . . ?
C24 C23 C28 118.3(4) . . ?
C28 C23 C16 123.4(4) . . ?
C23 C24 H24 119.6 . . ?
C25 C24 C23 120.8(4) . . ?
C25 C24 H24 119.6 . . ?
C24 C25 H25 119.7 . . ?
C24 C25 C26 120.7(5) . . ?
C26 C25 H25 119.7 . . ?
C25 C26 H26 120.3 . . ?
C27 C26 C25 119.5(4) . . ?
C27 C26 H26 120.3 . . ?
C26 C27 H27 120.1 . . ?
C28 C27 C26 119.9(4) . . ?
C28 C27 H27 120.1 . . ?
C23 C28 H28 119.6 . . ?
C27 C28 C23 120.8(4) . . ?
C27 C28 H28 119.6 . . ?
C7 C29 H29A 109.5 . . ?
C7 C29 H29B 109.5 . . ?
C7 C29 H29C 109.5 . . ?
H29A C29 H29B 109.5 . . ?
H29A C29 H29C 109.5 . . ?
H29B C29 H29C 109.5 . . ?
C10 C30 H30A 109.5 . . ?
C10 C30 H30B 109.5 . . ?
C10 C30 H30C 109.5 . . ?
H30A C30 H30B 109.5 . . ?
H30A C30 H30C 109.5 . . ?
H30B C30 H30C 109.5 . . ?

loop_
_geom_bond_atom_site_label_1
_geom_bond_atom_site_label_2
_geom_bond_distance
_geom_bond_site_symmetry_2
_geom_bond_publ_flag
Co Cl1 2.2580(13) . ?
Co Cl2 2.2676(13) . ?
Co N1 2.056(4) . ?
Co N2 2.045(4) . ?
O1 C2 1.448(5) . ?
O1 C3 1.339(5) . ?
O2 C5 1.393(5) . ?
O2 C12 1.388(5) . ?
O3 C14 1.351(5) . ?
O3 C15 1.445(5) . ?
N1 C1 1.493(5) . ?
N1 C3 1.292(6) . ?
N2 C14 1.288(6) . ?
N2 C16 1.493(5) . ?
C1 H1 1.0000 . ?
C1 C2 1.540(6) . ?
C1 C17 1.497(6) . ?
C2 H2A 0.9900 . ?
C2 H2B 0.9900 . ?
C3 C4 1.458(7) . ?
C4 H4 0.9500 . ?
C4 C5 1.328(6) . ?
C5 C6 1.453(6) . ?
C6 C7 1.409(6) . ?
C6 C11 1.400(6) . ?
C7 C8 1.391(6) . ?
C7 C29 1.497(6) . ?
C8 H8 0.9500 . ?
C8 C9 1.384(6) . ?
C9 H9 0.9500 . ?
C9 C10 1.385(6) . ?
C10 C11 1.391(6) . ?
C10 C30 1.513(6) . ?
C11 C12 1.467(6) . ?
C12 C13 1.324(6) . ?
C13 H13 0.9500 . ?
C13 C14 1.445(6) . ?
C15 H15A 0.9900 . ?
C15 H15B 0.9900 . ?
C15 C16 1.517(6) . ?
C16 H16 1.0000 . ?
C16 C23 1.524(6) . ?
C17 C18 1.397(6) . ?
C17 C22 1.381(6) . ?
C18 H18 0.9500 . ?
C18 C19 1.378(6) . ?
C19 H19 0.9500 . ?
C19 C20 1.369(6) . ?
C20 H20 0.9500 . ?
C20 C21 1.381(7) . ?
C21 H21 0.9500 . ?
C21 C22 1.379(6) . ?
C22 H22 0.9500 . ?
C23 C24 1.394(6) . ?
C23 C28 1.397(6) . ?
C24 H24 0.9500 . ?
C24 C25 1.363(6) . ?
C25 H25 0.9500 . ?
C25 C26 1.387(6) . ?
C26 H26 0.9500 . ?
C26 C27 1.386(6) . ?
C27 H27 0.9500 . ?
C27 C28 1.379(6) . ?
C28 H28 0.9500 . ?
C29 H29A 0.9800 . ?
C29 H29B 0.9800 . ?
C29 H29C 0.9800 . ?
C30 H30A 0.9800 . ?
C30 H30B 0.9800 . ?
C30 H30C 0.9800 . ?
O2 Co 2.5569(28) . ?

loop_
_geom_torsion_atom_site_label_1
_geom_torsion_atom_site_label_2
_geom_torsion_atom_site_label_3
_geom_torsion_atom_site_label_4
_geom_torsion
_geom_torsion_site_symmetry_1
_geom_torsion_site_symmetry_2
_geom_torsion_site_symmetry_3
_geom_torsion_site_symmetry_4
_geom_torsion_publ_flag
Co N1 C1 C2 -166.7(3) . . . . ?
Co N1 C1 C17 72.5(4) . . . . ?
Co N1 C3 O1 169.8(3) . . . . ?
Co N1 C3 C4 -9.5(8) . . . . ?
Co N2 C14 O3 -177.8(3) . . . . ?
Co N2 C14 C13 -3.7(7) . . . . ?
Co N2 C16 C15 -165.6(3) . . . . ?
Co N2 C16 C23 74.6(4) . . . . ?
O1 C3 C4 C5 160.7(4) . . . . ?
O2 C5 C6 C7 -175.9(4) . . . . ?
O2 C5 C6 C11 2.5(5) . . . . ?
O2 C12 C13 C14 3.6(7) . . . . ?
O3 C15 C16 N2 -28.0(4) . . . . ?
O3 C15 C16 C23 91.6(4) . . . . ?
N1 C1 C2 O1 -8.3(5) . . . . ?
N1 C1 C17 C18 -167.4(4) . . . . ?
N1 C1 C17 C22 14.8(6) . . . . ?
N1 C3 C4 C5 -19.9(8) . . . . ?
N2 C16 C23 C24 -175.9(4) . . . . ?
N2 C16 C23 C28 9.0(6) . . . . ?
C1 N1 C3 O1 -1.5(6) . . . . ?
C1 N1 C3 C4 179.2(4) . . . . ?
C1 C17 C18 C19 -176.0(4) . . . . ?
C1 C17 C22 C21 176.2(4) . . . . ?
C2 O1 C3 N1 -4.2(5) . . . . ?
C2 O1 C3 C4 175.2(4) . . . . ?
C2 C1 C17 C18 77.6(5) . . . . ?
C2 C1 C17 C22 -100.2(5) . . . . ?
C3 O1 C2 C1 7.7(5) . . . . ?
C3 N1 C1 C2 6.1(5) . . . . ?
C3 N1 C1 C17 -114.8(4) . . . . ?
C3 C4 C5 O2 -2.6(7) . . . . ?
C3 C4 C5 C6 179.8(4) . . . . ?
C4 C5 C6 C7 1.8(8) . . . . ?
C4 C5 C6 C11 -179.7(5) . . . . ?
C5 O2 C12 C11 -1.1(5) . . . . ?
C5 O2 C12 C13 175.3(4) . . . . ?
C5 C6 C7 C8 179.1(4) . . . . ?
C5 C6 C7 C29 -1.6(7) . . . . ?
C5 C6 C11 C10 177.0(4) . . . . ?
C5 C6 C11 C12 -3.1(5) . . . . ?
C6 C7 C8 C9 3.2(7) . . . . ?
C6 C11 C12 O2 2.6(5) . . . . ?
C6 C11 C12 C13 -173.0(5) . . . . ?
C7 C6 C11 C10 -4.4(7) . . . . ?
C7 C6 C11 C12 175.5(4) . . . . ?
C7 C8 C9 C10 -4.0(8) . . . . ?
C8 C9 C10 C11 0.4(7) . . . . ?
C8 C9 C10 C30 178.9(4) . . . . ?
C9 C10 C11 C6 3.6(6) . . . . ?
C9 C10 C11 C12 -176.2(4) . . . . ?
C10 C11 C12 O2 -177.5(4) . . . . ?
C10 C11 C12 C13 6.8(9) . . . . ?
C11 C6 C7 C8 0.9(6) . . . . ?
C11 C6 C7 C29 -179.8(4) . . . . ?
C11 C12 C13 C14 178.9(4) . . . . ?
C12 O2 C5 C4 -179.0(4) . . . . ?
C12 O2 C5 C6 -0.8(5) . . . . ?
C12 C13 C14 O3 -158.1(4) . . . . ?
C12 C13 C14 N2 27.7(8) . . . . ?
C14 O3 C15 C16 25.1(4) . . . . ?
C14 N2 C16 C15 21.6(4) . . . . ?
C14 N2 C16 C23 -98.1(4) . . . . ?
C15 O3 C14 N2 -12.6(5) . . . . ?
C15 O3 C14 C13 172.4(4) . . . . ?
C15 C16 C23 C24 70.5(5) . . . . ?
C15 C16 C23 C28 -104.6(5) . . . . ?
C16 N2 C14 O3 -6.5(5) . . . . ?
C16 N2 C14 C13 167.6(4) . . . . ?
C16 C23 C24 C25 -175.0(4) . . . . ?
C16 C23 C28 C27 174.2(4) . . . . ?
C17 C1 C2 O1 113.2(4) . . . . ?
C17 C18 C19 C20 -1.0(8) . . . . ?
C18 C17 C22 C21 -1.6(7) . . . . ?
C18 C19 C20 C21 -0.2(7) . . . . ?
C19 C20 C21 C22 0.5(7) . . . . ?
C20 C21 C22 C17 0.4(7) . . . . ?
C22 C17 C18 C19 1.9(7) . . . . ?
C23 C24 C25 C26 0.4(7) . . . . ?
C24 C23 C28 C27 -0.9(6) . . . . ?
C24 C25 C26 C27 -0.6(7) . . . . ?
C25 C26 C27 C28 0.0(7) . . . . ?
C26 C27 C28 C23 0.7(7) . . . . ?
C28 C23 C24 C25 0.3(6) . . . . ?
C29 C7 C8 C9 -176.1(4) . . . . ?
C30 C10 C11 C6 -174.8(4) . . . . ?
C30 C10 C11 C12 5.4(8) . . . . ?

loop_
_twin_individual_id
_twin_individual_mass_fraction_refined
_oxdiff_twin_reflns_isolated
_oxdiff_twin_reflns_overlapped
_twin_individual_twin_lattice_type
_twin_individual_twin_matrix_11
_twin_individual_twin_matrix_12
_twin_individual_twin_matrix_13
_twin_individual_twin_matrix_21
_twin_individual_twin_matrix_22
_twin_individual_twin_matrix_23
_twin_individual_twin_matrix_31
_twin_individual_twin_matrix_32
_twin_individual_twin_matrix_33
1 0.6160 7443 43776 ref 1.0000 0.0000 0.0000 0.0000 1.0000 0.0000 0.0000 0.0000 1.0000
2 0.3840 0 43776 nmt -0.9993 0.0229 0.0006 0.0397 0.9996 -0.0017 -0.0186 -0.0138 -1.0004

loop_
_exptl_oxdiff_crystal_face_indexfrac_h
_exptl_oxdiff_crystal_face_indexfrac_k
_exptl_oxdiff_crystal_face_indexfrac_l
_exptl_oxdiff_crystal_face_x
_exptl_oxdiff_crystal_face_y
_exptl_oxdiff_crystal_face_z
0.8015 -0.6696 48.2753 0.0683 -0.8700 0.4883
-8.2274 -4.5076 -26.4027 -0.0730 0.9038 0.4217
2.5442 -12.8725 -15.8098 -0.9726 0.2325 0.0093
-3.4562 13.2180 -5.5535 0.9656 0.1804 -0.1873
3.8790 3.4820 -43.4765 -0.0405 0.5307 -0.8466
2.8745 -13.3957 7.1857 -0.9514 -0.1780 0.2513
8.8918 5.9671 -16.6191 0.0184 -0.2042 -0.9787
-8.8691 -5.9598 16.9007 -0.0179 0.1982 0.9800
9.2537 -4.3875 -18.2572 -0.6710 -0.1233 -0.7311
8.7441 4.9486 21.5530 0.0688 -0.8492 -0.5235
